data_1564730
loop_
_publ_author_name
'Hu, Shuaifeng'
'Truong, Minh Anh'
'Otsuka, Kento'
'Handa, Taketo'
'Yamada, Takumi'
'Nishikubo, Ryosuke'
'Iwasaki, Yasuko'
'Saeki, Akinori'
'Murdey, Richard'
'Kanemitsu, Yoshihiko'
'Wakamiya, Atsushi'

_publ_section_title
;
 Mixed lead--tin perovskite films with &gt;7 \ms charge carrier lifetimes
 realized by maltol post-treatment
;
_journal_name_full 'Chemical Science'
_journal_paper_doi 10.1039/D1SC04221A
_journal_year 2021
_chemical_formula_moiety 'C12 H10 O6 Sn'
_chemical_formula_sum 'C12 H10 O6 Sn'
_chemical_formula_weight 368.89
_chemical_name_common Sn(maltol)2
_chemical_name_systematic Sn(maltol)2
_space_group_crystal_system orthorhombic
_space_group_IT_number 43
_space_group_name_Hall 'F 2 -2d'
_space_group_name_H-M_alt 'F d d 2'
_atom_sites_solution_hydrogens geom
_audit_creation_method SHELXL-2018/3
_audit_update_record
;
2021-04-24 deposited with the CCDC.	2021-09-21 downloaded from the CCDC.
;
_cell_angle_alpha 90
_cell_angle_beta 90
_cell_angle_gamma 90
_cell_formula_units_Z 8
_cell_length_a 18.909(2)
_cell_length_b 26.360(3)
_cell_length_c 4.9742(5)
_cell_measurement_reflns_used 2417
_cell_measurement_temperature 100(2)
_cell_measurement_theta_max 27.16
_cell_measurement_theta_min 3.77
_cell_volume 2479.3(5)
_computing_cell_refinement 'Bruker SAINT'
_computing_data_collection 'Bruker APEX2'
_computing_data_reduction 'Bruker SAINT'
_computing_molecular_graphics 'Bruker SHELXTL'
_computing_publication_material 'Bruker SHELXTL'
_computing_structure_refinement 'SHELXL-2018/3 (Sheldrick, 2018)'
_computing_structure_solution 'SHELXT 2014/5 (Sheldrick, 2014)'
_diffrn_ambient_temperature 100(2)
_diffrn_measured_fraction_theta_full 0.997
_diffrn_measured_fraction_theta_max 0.950
_diffrn_measurement_device_type 'Bruker APEX-II CCD'
_diffrn_measurement_method '\f and \w scans'
_diffrn_radiation_type MoK\a
_diffrn_radiation_wavelength 0.71073
_diffrn_reflns_av_R_equivalents 0.0171
_diffrn_reflns_av_unetI/netI 0.0257
_diffrn_reflns_Laue_measured_fraction_full 0.997
_diffrn_reflns_Laue_measured_fraction_max 0.950
_diffrn_reflns_limit_h_max 19
_diffrn_reflns_limit_h_min -23
_diffrn_reflns_limit_k_max 33
_diffrn_reflns_limit_k_min -30
_diffrn_reflns_limit_l_max 6
_diffrn_reflns_limit_l_min -5
_diffrn_reflns_number 3213
_diffrn_reflns_point_group_measured_fraction_full 0.977
_diffrn_reflns_point_group_measured_fraction_max 0.881
_diffrn_reflns_theta_full 25.242
_diffrn_reflns_theta_max 27.224
_diffrn_reflns_theta_min 3.769
_exptl_absorpt_coefficient_mu 2.081
_exptl_absorpt_correction_T_max 0.883
_exptl_absorpt_correction_T_min 0.779
_exptl_absorpt_correction_type multi-scan
_exptl_absorpt_process_details SADABS
_exptl_crystal_colour colorless
_exptl_crystal_density_diffrn 1.976
_exptl_crystal_density_meas ?
_exptl_crystal_description neddle
_exptl_crystal_F_000 1440
_exptl_crystal_size_max 0.180
_exptl_crystal_size_mid 0.100
_exptl_crystal_size_min 0.060
_exptl_transmission_factor_max 0.7455
_exptl_transmission_factor_min 0.6788
_refine_diff_density_max 0.230
_refine_diff_density_min -0.204
_refine_diff_density_rms 0.052
_refine_ls_abs_structure_details
;
 Flack x determined using 462 quotients [(I+)-(I-)]/[(I+)+(I-)]
 (Parsons, Flack and Wagner, Acta Cryst. B69 (2013) 249-259).
;
_refine_ls_abs_structure_Flack -0.01(2)
_refine_ls_extinction_method none
_refine_ls_goodness_of_fit_ref 1.044
_refine_ls_hydrogen_treatment constr
_refine_ls_matrix_type full
_refine_ls_number_parameters 88
_refine_ls_number_reflns 1233
_refine_ls_number_restraints 1
_refine_ls_restrained_S_all 1.044
_refine_ls_R_factor_all 0.0156
_refine_ls_R_factor_gt 0.0146
_refine_ls_shift/su_max 0.000
_refine_ls_shift/su_mean 0.000
_refine_ls_structure_factor_coef Fsqd
_refine_ls_weighting_details 'w=1/[\s^2^(Fo^2^)+(0.0140P)^2^+0.4429P] where P=(Fo^2^+2Fc^2^)/3'
_refine_ls_weighting_scheme calc
_refine_ls_wR_factor_gt 0.0329
_refine_ls_wR_factor_ref 0.0333
_reflns_Friedel_coverage 0.664
_reflns_Friedel_fraction_full 0.951
_reflns_Friedel_fraction_max 0.795
_reflns_number_gt 1186
_reflns_number_total 1233
_reflns_threshold_expression 'I > 2\s(I)'
_cod_data_source_file d1sc04221a2.cif
_cod_data_source_block Snmaltol2
_cod_depositor_comments
;
The following automatic conversions were performed:

data item '_exptl_absorpt_correction_type' value 'Multi-scan' was
changed to 'multi-scan' in accordance with the
/home/data/users/saulius/crontab/automatic-downloads/rss-feeds/RSC/lib/dictionaries/cif_core.dic
dictionary named 'cif_core.dic' version 2.4.2 last updated on
2011-04-26.

data item '_exptl_crystal_density_meas' value 'not measured' was
changed to '?' -- the value is perceived as not measured.

Automatic conversion script
Id: cif_fix_values 7556 2019-12-06 15:28:31Z antanas 
;
_cod_original_cell_volume 2479.4(4)
_cod_database_code 1564730
_shelx_shelxl_version_number 2018/3
_shelx_space_group_comment
;
The symmetry employed for this shelxl refinement is uniquely defined
by the following loop, which should always be used as a source of
symmetry information in preference to the above space-group names.
They are only intended as comments.
;
_shelx_estimated_absorpt_t_min 0.706
_shelx_estimated_absorpt_t_max 0.885

loop_
_space_group_symop_operation_xyz
'x, y, z'
'-x, -y, z'
'x+1/4, -y+1/4, z+1/4'
'-x+1/4, y+1/4, z+1/4'
'x, y+1/2, z+1/2'
'-x, -y+1/2, z+1/2'
'x+1/4, -y+3/4, z+3/4'
'-x+1/4, y+3/4, z+3/4'
'x+1/2, y, z+1/2'
'-x+1/2, -y, z+1/2'
'x+3/4, -y+1/4, z+3/4'
'-x+3/4, y+1/4, z+3/4'
'x+1/2, y+1/2, z'
'-x+1/2, -y+1/2, z'
'x+3/4, -y+3/4, z+1/4'
'-x+3/4, y+3/4, z+1/4'

loop_
_atom_site_label
_atom_site_type_symbol
_atom_site_fract_x
_atom_site_fract_y
_atom_site_fract_z
_atom_site_U_iso_or_equiv
_atom_site_adp_type
_atom_site_occupancy
_atom_site_site_symmetry_order
_atom_site_calc_flag
_atom_site_refinement_flags_posn
_atom_site_refinement_flags_adp
_atom_site_refinement_flags_occupancy
_atom_site_disorder_assembly
_atom_site_disorder_group
Sn01 Sn 0.500000 0.500000 0.86312(14) 0.01780(9) Uani 1 2 d S T P . .
O002 O 0.42288(10) 0.47854(7) 0.5728(4) 0.0150(4) Uani 1 1 d . . . . .
O003 O 0.44850(11) 0.57527(7) 0.7188(4) 0.0214(5) Uani 1 1 d . . . . .
O004 O 0.30372(11) 0.54729(7) 0.1365(4) 0.0192(5) Uani 1 1 d . . . . .
C005 C 0.38735(15) 0.51601(11) 0.4545(6) 0.0142(6) Uani 1 1 d . . . . .
C006 C 0.40244(15) 0.56763(10) 0.5382(6) 0.0164(6) Uani 1 1 d . . . . .
C007 C 0.33898(17) 0.50777(10) 0.2564(6) 0.0158(6) Uani 1 1 d . . . . .
C008 C 0.36346(16) 0.60688(10) 0.4079(6) 0.0219(7) Uani 1 1 d . . . . .
H008 H 0.370772 0.641299 0.457193 0.026 Uiso 1 1 calc R U . . .
C009 C 0.31664(17) 0.59519(11) 0.2164(7) 0.0227(7) Uani 1 1 d . . . . .
H009 H 0.291248 0.621978 0.132699 0.027 Uiso 1 1 calc R U . . .
C00A C 0.31798(16) 0.45796(11) 0.1427(7) 0.0201(7) Uani 1 1 d . . . . .
H00A H 0.322269 0.458990 -0.053563 0.030 Uiso 1 1 calc R U . . .
H00B H 0.268871 0.450599 0.192052 0.030 Uiso 1 1 calc R U . . .
H00C H 0.348945 0.431404 0.214493 0.030 Uiso 1 1 calc R U . . .

loop_
_atom_site_aniso_label
_atom_site_aniso_U_11
_atom_site_aniso_U_22
_atom_site_aniso_U_33
_atom_site_aniso_U_23
_atom_site_aniso_U_13
_atom_site_aniso_U_12
Sn01 0.01201(13) 0.02869(14) 0.01271(13) 0.000 0.000 -0.00195(15)
O002 0.0151(10) 0.0140(9) 0.0158(11) 0.0026(9) -0.0026(8) -0.0008(8)
O003 0.0170(12) 0.0219(11) 0.0252(12) -0.0082(9) 0.0004(10) -0.0033(8)
O004 0.0170(11) 0.0222(10) 0.0183(12) 0.0022(9) -0.0018(10) 0.0049(8)
C005 0.0115(15) 0.0162(13) 0.0148(14) 0.0003(11) 0.0040(12) 0.0004(12)
C006 0.0115(15) 0.0185(14) 0.0192(16) -0.0011(12) 0.0070(12) -0.0006(11)
C007 0.0118(16) 0.0199(14) 0.0157(14) 0.0000(11) 0.0042(12) 0.0025(11)
C008 0.0213(17) 0.0143(13) 0.030(2) -0.0031(13) 0.0076(14) 0.0011(12)
C009 0.0214(17) 0.0188(14) 0.0281(17) 0.0051(14) 0.0063(14) 0.0081(12)
C00A 0.0174(16) 0.0231(14) 0.0197(18) -0.0030(13) -0.0015(13) -0.0039(12)

loop_
_atom_type_symbol
_atom_type_description
_atom_type_scat_dispersion_real
_atom_type_scat_dispersion_imag
_atom_type_scat_source
C C 0.0033 0.0016 'International Tables Vol C Tables 4.2.6.8 and 6.1.1.4'
H H 0.0000 0.0000 'International Tables Vol C Tables 4.2.6.8 and 6.1.1.4'
O O 0.0106 0.0060 'International Tables Vol C Tables 4.2.6.8 and 6.1.1.4'
Sn Sn -0.6537 1.4246 'International Tables Vol C Tables 4.2.6.8 and 6.1.1.4'

loop_
_geom_angle_atom_site_label_1
_geom_angle_atom_site_label_2
_geom_angle_atom_site_label_3
_geom_angle
_geom_angle_site_symmetry_1
_geom_angle_site_symmetry_3
_geom_angle_publ_flag
O002 Sn01 O002 94.57(11) 2_665 . ?
O002 Sn01 O003 74.35(7) 2_665 2_665 ?
O002 Sn01 O003 81.41(7) . 2_665 ?
O002 Sn01 O003 81.41(7) 2_665 . ?
O002 Sn01 O003 74.36(7) . . ?
O003 Sn01 O003 144.02(11) 2_665 . ?
C005 O002 Sn01 116.62(18) . . ?
C006 O003 Sn01 111.80(17) . . ?
C009 O004 C007 119.7(3) . . ?
O002 C005 C007 122.7(3) . . ?
O002 C005 C006 118.0(3) . . ?
C007 C005 C006 119.3(3) . . ?
O003 C006 C008 124.2(3) . . ?
O003 C006 C005 119.2(3) . . ?
C008 C006 C005 116.6(3) . . ?
C005 C007 O004 121.3(3) . . ?
C005 C007 C00A 126.6(3) . . ?
O004 C007 C00A 112.1(3) . . ?
C009 C008 C006 119.9(3) . . ?
C009 C008 H008 120.0 . . ?
C006 C008 H008 120.0 . . ?
C008 C009 O004 123.2(3) . . ?
C008 C009 H009 118.4 . . ?
O004 C009 H009 118.4 . . ?
C007 C00A H00A 109.5 . . ?
C007 C00A H00B 109.5 . . ?
H00A C00A H00B 109.5 . . ?
C007 C00A H00C 109.5 . . ?
H00A C00A H00C 109.5 . . ?
H00B C00A H00C 109.5 . . ?

loop_
_geom_bond_atom_site_label_1
_geom_bond_atom_site_label_2
_geom_bond_distance
_geom_bond_site_symmetry_2
_geom_bond_publ_flag
Sn01 O002 2.129(2) 2_665 ?
Sn01 O002 2.129(2) . ?
Sn01 O003 2.324(2) 2_665 ?
Sn01 O003 2.324(2) . ?
O002 C005 1.332(4) . ?
O003 C006 1.268(3) . ?
O004 C009 1.346(4) . ?
O004 C007 1.373(4) . ?
C005 C007 1.362(4) . ?
C005 C006 1.451(4) . ?
C006 C008 1.426(4) . ?
C007 C00A 1.484(4) . ?
C008 C009 1.336(4) . ?
C008 H008 0.9500 . ?
C009 H009 0.9500 . ?
C00A H00A 0.9800 . ?
C00A H00B 0.9800 . ?
C00A H00C 0.9800 . ?
